data_4509122
loop_
_publ_author_name
'Chen, Jin-Xiang'
'Tang, Xiao-Yan'
'Chen, Yang'
'Zhang, Wen-Hua'
'Li, Ling-Ling'
'Yuan, Rong-Xin'
'Zhang, Yong'
'Lang, Jian-Ping'

_publ_section_title
;
 Formation of Four Different [MoOS3Cu3]-Based Coordination Polymers from
 the Same Components via Four Synthetic Routes
;
_journal_issue 3
_journal_name_full 'Crystal Growth &amp; Design'
_journal_page_first 1461
_journal_paper_doi 10.1021/cg800896k
_journal_volume 9
_journal_year 2009
_chemical_formula_moiety 'C56 H52 Cu6 Mo2 N12 O2 S8, 2(C6 H6 N), 4(C6 H7 N)'
_chemical_formula_sum 'C92 H94 Cu6 Mo2 N18 O2 S8'
_chemical_formula_weight 2313.45
_chemical_name_systematic
; 
 ? 
;
_space_group_IT_number 2
_symmetry_cell_setting triclinic
_symmetry_space_group_name_Hall '-P 1'
_symmetry_space_group_name_H-M 'P -1'
_atom_sites_solution_hydrogens geom
_atom_sites_solution_primary direct
_atom_sites_solution_secondary difmap
_audit_creation_method SHELXL-97
_cell_angle_alpha 64.672(8)
_cell_angle_beta 85.659(1)
_cell_angle_gamma 89.496(3)
_cell_formula_units_Z 2
_cell_length_a 15.7872(2)
_cell_length_b 17.1818(3)
_cell_length_c 19.9734(4)
_cell_measurement_reflns_used 234
_cell_measurement_temperature 193(2)
_cell_measurement_theta_max 25.3
_cell_measurement_theta_min 2.75
_cell_volume 4881.3(4)
_computing_structure_refinement 'SHELXL-97 (Sheldrick, 1997)'
_computing_structure_solution 'SHELXS-97 (Sheldrick, 1990)'
_diffrn_ambient_temperature 193(2)
_diffrn_detector_area_resol_mean 0
_diffrn_measured_fraction_theta_full 0.988
_diffrn_measured_fraction_theta_max 0.988
_diffrn_measurement_device_type \w
_diffrn_radiation_monochromator graphite
_diffrn_radiation_source 'fine-focus sealed tube'
_diffrn_radiation_type MoK\a
_diffrn_radiation_wavelength 0.71070
_diffrn_reflns_av_R_equivalents 0.0488
_diffrn_reflns_av_sigmaI/netI 0.0633
_diffrn_reflns_limit_h_max 19
_diffrn_reflns_limit_h_min -18
_diffrn_reflns_limit_k_max 20
_diffrn_reflns_limit_k_min -20
_diffrn_reflns_limit_l_max 24
_diffrn_reflns_limit_l_min -24
_diffrn_reflns_number 47033
_diffrn_reflns_theta_full 25.35
_diffrn_reflns_theta_max 25.35
_diffrn_reflns_theta_min 3.06
_diffrn_standards_decay_% 0
_diffrn_standards_interval_count 0
_diffrn_standards_interval_time 0
_diffrn_standards_number 0
_exptl_absorpt_coefficient_mu 1.757
_exptl_absorpt_correction_T_max 0.7290
_exptl_absorpt_correction_T_min 0.5820
_exptl_absorpt_correction_type multi-scan
_exptl_absorpt_process_details 'Jacobson, R. (1998) Private communication'
_exptl_crystal_colour 'dark red'
_exptl_crystal_density_diffrn 1.574
_exptl_crystal_density_method 'not measured'
_exptl_crystal_description block
_exptl_crystal_F_000 2348
_exptl_crystal_size_max 0.40
_exptl_crystal_size_mid 0.25
_exptl_crystal_size_min 0.18
_refine_diff_density_max 1.245
_refine_diff_density_min -1.318
_refine_diff_density_rms 0.139
_refine_ls_extinction_method none
_refine_ls_goodness_of_fit_ref 1.119
_refine_ls_hydrogen_treatment constr
_refine_ls_matrix_type full
_refine_ls_number_parameters 1002
_refine_ls_number_reflns 17646
_refine_ls_number_restraints 188
_refine_ls_restrained_S_all 1.115
_refine_ls_R_factor_all 0.1078
_refine_ls_R_factor_gt 0.0795
_refine_ls_shift/su_max 0.0001
_refine_ls_shift/su_mean 0.0000
_refine_ls_structure_factor_coef Fsqd
_refine_ls_weighting_details 'calc w=1/[\s^2^(Fo^2^)+(0.0942P)^2^+14.2441P] where P=(Fo^2^+2Fc^2^)/3'
_refine_ls_weighting_scheme calc
_refine_ls_wR_factor_gt 0.1959
_refine_ls_wR_factor_ref 0.2163
_reflns_number_gt 12838
_reflns_number_total 17646
_reflns_threshold_expression >2sigma(I)
_cod_data_source_file cg800896ksup1.cif
_cod_data_source_block ((MoOS3Cu3(NCS)(ani)2)2(4,4'-bipy)3).6(ani)
_cod_depositor_comments
;
The following automatic conversions were performed:

'_refine_ls_hydrogen_treatment' value 'CONSTR' changed to 'constr'
according to /home/saulius/struct/CIF-dictionaries/cif_core.dic
dictionary named 'cif_core.dic' version 2.4.2 from 2011-04-26.

Automatic conversion script
Id: cif_fix_values 1891 2012-01-12 08:04:46Z andrius 
;
_cod_original_sg_symbol_H-M p-1
_cod_database_code 4509122

loop_
_symmetry_equiv_pos_as_xyz
'x, y, z'
'-x, -y, -z'

loop_
_atom_site_label
_atom_site_type_symbol
_atom_site_fract_x
_atom_site_fract_y
_atom_site_fract_z
_atom_site_U_iso_or_equiv
_atom_site_adp_type
_atom_site_occupancy
_atom_site_symmetry_multiplicity
_atom_site_calc_flag
_atom_site_refinement_flags
_atom_site_disorder_assembly
_atom_site_disorder_group
Mo1 Mo 0.81790(4) 0.84068(4) 0.36673(3) 0.03272(17) Uani 1 1 d . . .
Mo2 Mo 0.69387(4) 0.15923(4) 0.12450(3) 0.02944(16) Uani 1 1 d . . .
Cu1 Cu 0.71626(5) 0.83125(5) 0.26893(5) 0.0344(2) Uani 1 1 d . . .
Cu2 Cu 0.79182(6) 0.67110(5) 0.43475(5) 0.0391(2) Uani 1 1 d . . .
Cu3 Cu 0.95162(5) 0.81138(6) 0.28860(5) 0.0360(2) Uani 1 1 d . . .
Cu4 Cu 0.79855(5) 0.16492(5) 0.22110(5) 0.0343(2) Uani 1 1 d . . .
Cu5 Cu 0.56639(5) 0.18944(5) 0.20820(5) 0.0331(2) Uani 1 1 d . . .
Cu6 Cu 0.72810(5) 0.32859(5) 0.05267(5) 0.0323(2) Uani 1 1 d . . .
S1 S 0.68995(12) 0.77043(12) 0.39377(11) 0.0387(4) Uani 1 1 d . . .
S2 S 0.84366(11) 0.90414(11) 0.24142(10) 0.0324(4) Uani 1 1 d . . .
S3 S 0.91897(12) 0.74178(12) 0.41375(11) 0.0400(4) Uani 1 1 d . . .
S4 S 1.03062(16) 0.6186(2) 0.18258(19) 0.0783(8) Uani 1 1 d . . .
S5 S 0.67154(11) 0.09202(11) 0.25035(10) 0.0322(4) Uani 1 1 d . . .
S6 S 0.82448(11) 0.22502(11) 0.09543(10) 0.0347(4) Uani 1 1 d . . .
S7 S 0.59640(11) 0.26248(11) 0.08221(10) 0.0322(4) Uani 1 1 d . . .
S8 S 0.49724(16) 0.36292(17) 0.33559(16) 0.0661(6) Uani 1 1 d . . .
O1 O 0.8201(4) 0.9157(3) 0.4010(3) 0.0556(15) Uani 1 1 d . . .
O2 O 0.6852(4) 0.0875(3) 0.0866(3) 0.0477(14) Uani 1 1 d . . .
N1 N 0.6182(4) 0.9136(4) 0.2131(4) 0.0453(16) Uani 1 1 d . . .
H1A H 0.6540 0.9337 0.2339 0.054 Uiso 1 1 calc R . .
H1B H 0.6344 0.9092 0.1718 0.054 Uiso 1 1 calc R . .
N2 N 0.7145(4) 0.7437(4) 0.2238(3) 0.0360(12) Uani 1 1 d U . .
N3 N 0.7663(5) 0.5907(4) 0.5500(4) 0.0515(12) Uani 1 1 d . . .
H3A H 0.7155 0.6084 0.5358 0.062 Uiso 1 1 calc R . .
H3B H 0.8036 0.6266 0.5530 0.062 Uiso 1 1 calc R . .
N4 N 0.7921(4) 0.5812(4) 0.3921(4) 0.0381(13) Uani 1 1 d U . .
N5 N 1.0621(4) 0.8891(4) 0.2705(3) 0.0357(14) Uani 1 1 d . . .
N6 N 0.9915(5) 0.7379(6) 0.2393(6) 0.0783(8) Uani 1 1 d . . .
N7 N 0.9001(4) 0.0872(4) 0.2710(4) 0.0423(15) Uani 1 1 d . . .
H7A H 0.8692 0.0576 0.2547 0.051 Uiso 1 1 calc R . .
H7B H 0.8817 0.0939 0.3109 0.051 Uiso 1 1 calc R . .
N8 N 0.8001(4) 0.2559(4) 0.2631(3) 0.0350(12) Uani 1 1 d U . .
N9 N 0.4477(3) 0.1253(4) 0.2211(3) 0.0330(13) Uani 1 1 d . . .
N10 N 0.5382(5) 0.2589(5) 0.2635(5) 0.0661(6) Uani 1 1 d . . .
N11 N 0.7422(4) 0.4060(4) -0.0657(3) 0.0453(16) Uani 1 1 d . . .
H11A H 0.7981 0.4085 -0.0679 0.054 Uiso 1 1 calc R . .
H11B H 0.7153 0.3561 -0.0511 0.054 Uiso 1 1 calc R . .
N12 N 0.7307(3) 0.4224(3) 0.0894(3) 0.0300(12) Uani 1 1 d . . .
N13 N 0.7337(7) -0.0252(7) 0.4983(5) 0.0967(15) Uani 1 1 d . . .
H13A H 0.6801 -0.0298 0.5155 0.116 Uiso 1 1 calc R . .
H13B H 0.7564 -0.0659 0.4877 0.116 Uiso 1 1 calc R . .
N14 N 0.4073(5) 0.2675(5) -0.0031(4) 0.0666(12) Uani 1 1 d . . .
H14A H 0.3753 0.3095 -0.0027 0.080 Uiso 1 1 calc R . .
H14B H 0.4627 0.2711 -0.0022 0.080 Uiso 1 1 calc R . .
N15 N 0.2930(7) 0.2115(8) 0.3940(7) 0.106(2) Uani 1 1 d . . .
H15A H 0.3469 0.2250 0.3787 0.128 Uiso 1 1 calc R . .
H15B H 0.2784 0.1599 0.4287 0.128 Uiso 1 1 calc R . .
N16 N 0.2253(7) 0.8144(8) 0.0944(6) 0.1048(19) Uani 1 1 d . . .
H16A H 0.2398 0.8558 0.0501 0.126 Uiso 1 1 calc R . .
H16B H 0.1735 0.8114 0.1151 0.126 Uiso 1 1 calc R . .
C1 C 0.5346(4) 0.8882(4) 0.2461(4) 0.0382(17) Uani 1 1 d . . .
C2 C 0.4780(5) 0.8531(5) 0.2157(5) 0.052(2) Uani 1 1 d . . .
H2 H 0.4940 0.8475 0.1712 0.063 Uiso 1 1 calc R . .
C3 C 0.3973(6) 0.8264(6) 0.2517(7) 0.068(2) Uani 1 1 d U . .
H3 H 0.3582 0.8020 0.2317 0.081 Uiso 1 1 calc R . .
C4 C 0.3738(6) 0.8350(6) 0.3160(7) 0.069(2) Uani 1 1 d U . .
H4 H 0.3187 0.8163 0.3403 0.082 Uiso 1 1 calc R . .
C5 C 0.4302(6) 0.8707(6) 0.3450(6) 0.069(3) Uani 1 1 d . . .
H5 H 0.4136 0.8781 0.3886 0.082 Uiso 1 1 calc R . .
C6 C 0.5113(5) 0.8959(6) 0.3106(5) 0.052(2) Uani 1 1 d . . .
H6 H 0.5508 0.9185 0.3317 0.063 Uiso 1 1 calc R . .
C7 C 0.7877(5) 0.7191(5) 0.2015(4) 0.0402(15) Uani 1 1 d U . .
H7 H 0.8389 0.7457 0.2045 0.048 Uiso 1 1 calc R . .
C8 C 0.7935(5) 0.6578(5) 0.1746(5) 0.0420(18) Uani 1 1 d . . .
H8 H 0.8475 0.6432 0.1596 0.050 Uiso 1 1 calc R . .
C9 C 0.7210(4) 0.6175(4) 0.1695(4) 0.0288(14) Uani 1 1 d . . .
C10 C 0.6439(4) 0.6432(5) 0.1918(4) 0.0360(16) Uani 1 1 d . . .
H10 H 0.5919 0.6179 0.1888 0.043 Uiso 1 1 calc R . .
C11 C 0.6433(4) 0.7049(5) 0.2181(4) 0.0372(17) Uani 1 1 d . . .
H11 H 0.5902 0.7212 0.2331 0.045 Uiso 1 1 calc R . .
C12 C 0.7230(4) 0.5511(4) 0.1411(4) 0.0268(14) Uani 1 1 d . . .
C13 C 0.6623(4) 0.4844(4) 0.1660(4) 0.0349(16) Uani 1 1 d . . .
H13 H 0.6169 0.4816 0.2011 0.042 Uiso 1 1 calc R . .
C14 C 0.6688(5) 0.4225(4) 0.1392(4) 0.0363(16) Uani 1 1 d . . .
H14 H 0.6270 0.3772 0.1571 0.044 Uiso 1 1 calc R . .
C15 C 0.7891(4) 0.4864(4) 0.0658(4) 0.0352(16) Uani 1 1 d . . .
H15 H 0.8338 0.4874 0.0309 0.042 Uiso 1 1 calc R . .
C16 C 0.7879(4) 0.5512(4) 0.0896(4) 0.0341(16) Uani 1 1 d . . .
H16 H 0.8309 0.5952 0.0711 0.041 Uiso 1 1 calc R . .
C17 C 0.7883(6) 0.5039(5) 0.5683(5) 0.0515(12) Uani 1 1 d U . .
C18 C 0.7323(6) 0.4468(5) 0.5642(5) 0.0566(19) Uani 1 1 d U . .
H18 H 0.6766 0.4649 0.5509 0.068 Uiso 1 1 calc R . .
C19 C 0.7536(8) 0.3645(6) 0.5786(6) 0.080(3) Uani 1 1 d . . .
H19 H 0.7131 0.3268 0.5742 0.096 Uiso 1 1 calc R . .
C20 C 0.8298(9) 0.3367(7) 0.5987(7) 0.081(3) Uani 1 1 d . . .
H20 H 0.8441 0.2793 0.6079 0.097 Uiso 1 1 calc R . .
C21 C 0.8881(7) 0.3895(8) 0.6063(6) 0.078(3) Uani 1 1 d . . .
H21 H 0.9421 0.3681 0.6227 0.094 Uiso 1 1 calc R . .
C22 C 0.8691(6) 0.4752(6) 0.5900(6) 0.064(3) Uani 1 1 d . . .
H22 H 0.9102 0.5129 0.5937 0.077 Uiso 1 1 calc R . .
C23 C 0.7205(5) 0.5477(5) 0.3826(4) 0.0393(15) Uani 1 1 d U . .
H23 H 0.6678 0.5695 0.3922 0.047 Uiso 1 1 calc R . .
C24 C 0.7199(5) 0.4829(5) 0.3594(4) 0.0402(17) Uani 1 1 d . . .
H24 H 0.6674 0.4602 0.3543 0.048 Uiso 1 1 calc R . .
C25 C 0.7954(4) 0.4510(4) 0.3436(4) 0.0319(15) Uani 1 1 d . . .
C26 C 0.8701(5) 0.4855(5) 0.3537(5) 0.050(2) Uani 1 1 d . . .
H26 H 0.9237 0.4650 0.3444 0.061 Uiso 1 1 calc R . .
C27 C 0.8651(5) 0.5496(5) 0.3774(5) 0.047(2) Uani 1 1 d . . .
H27 H 0.9167 0.5730 0.3837 0.057 Uiso 1 1 calc R . .
C28 C 0.7973(4) 0.3820(4) 0.3163(4) 0.0310(15) Uani 1 1 d . . .
C29 C 0.7350(5) 0.3160(5) 0.3418(4) 0.0397(17) Uani 1 1 d . . .
H29 H 0.6904 0.3135 0.3774 0.048 Uiso 1 1 calc R . .
C30 C 0.7394(5) 0.2556(5) 0.3147(4) 0.0389(15) Uani 1 1 d U . .
H30 H 0.6974 0.2106 0.3331 0.047 Uiso 1 1 calc R . .
C31 C 0.8581(5) 0.3202(5) 0.2376(4) 0.0392(17) Uani 1 1 d . . .
H31 H 0.9004 0.3230 0.2001 0.047 Uiso 1 1 calc R . .
C32 C 0.8590(5) 0.3825(5) 0.2638(4) 0.0380(17) Uani 1 1 d . . .
H32 H 0.9025 0.4261 0.2454 0.046 Uiso 1 1 calc R . .
C33 C 1.0806(5) 0.9210(5) 0.3181(4) 0.0390(17) Uani 1 1 d . . .
H33 H 1.0419 0.9098 0.3601 0.047 Uiso 1 1 calc R . .
C34 C 1.1537(4) 0.9697(5) 0.3090(4) 0.0373(17) Uani 1 1 d . . .
H34 H 1.1638 0.9907 0.3447 0.045 Uiso 1 1 calc R . .
C35 C 1.2119(4) 0.9883(5) 0.2486(4) 0.0365(16) Uani 1 1 d . . .
C36 C 1.1915(5) 0.9546(6) 0.1998(5) 0.057(2) Uani 1 1 d . . .
H36 H 1.2288 0.9648 0.1571 0.068 Uiso 1 1 calc R . .
C37 C 1.1180(5) 0.9069(5) 0.2126(5) 0.049(2) Uani 1 1 d . . .
H37 H 1.1063 0.8851 0.1777 0.059 Uiso 1 1 calc R . .
C38 C 1.0079(6) 0.6880(7) 0.2168(7) 0.0783(8) Uani 1 1 d . . .
C39 C 0.9799(5) 0.1243(4) 0.2330(5) 0.0393(18) Uani 1 1 d . . .
C40 C 1.0077(5) 0.1135(5) 0.1713(5) 0.051(2) Uani 1 1 d . . .
H40 H 0.9745 0.0806 0.1544 0.062 Uiso 1 1 calc R . .
C41 C 1.0839(6) 0.1502(7) 0.1337(6) 0.068(3) Uani 1 1 d . . .
H41 H 1.1040 0.1408 0.0918 0.082 Uiso 1 1 calc R . .
C42 C 1.1317(6) 0.2004(8) 0.1554(7) 0.079(3) Uani 1 1 d . . .
H42 H 1.1830 0.2273 0.1272 0.094 Uiso 1 1 calc R . .
C43 C 1.1057(6) 0.2119(6) 0.2178(6) 0.067(3) Uani 1 1 d . . .
H43 H 1.1391 0.2455 0.2339 0.080 Uiso 1 1 calc R . .
C44 C 1.0290(5) 0.1730(5) 0.2569(5) 0.051(2) Uani 1 1 d . . .
H44 H 1.0101 0.1798 0.3004 0.061 Uiso 1 1 calc R . .
C45 C 0.4313(4) 0.0867(4) 0.1774(4) 0.0350(16) Uani 1 1 d . . .
H45 H 0.4737 0.0892 0.1401 0.042 Uiso 1 1 calc R . .
C46 C 0.3561(4) 0.0438(4) 0.1840(4) 0.0336(16) Uani 1 1 d . . .
H46 H 0.3478 0.0174 0.1518 0.040 Uiso 1 1 calc R . .
C47 C 0.2922(4) 0.0385(4) 0.2373(4) 0.0329(16) Uani 1 1 d . . .
C48 C 0.3087(5) 0.0799(5) 0.2812(5) 0.048(2) Uani 1 1 d . . .
H48 H 0.2666 0.0794 0.3180 0.057 Uiso 1 1 calc R . .
C49 C 0.3860(5) 0.1223(6) 0.2717(5) 0.050(2) Uani 1 1 d . . .
H49 H 0.3955 0.1503 0.3025 0.060 Uiso 1 1 calc R . .
C50 C 0.5205(6) 0.3011(7) 0.2928(6) 0.0661(6) Uani 1 1 d . . .
C51 C 0.6952(5) 0.4832(5) -0.0859(4) 0.0424(18) Uani 1 1 d . . .
C52 C 0.6083(6) 0.4797(6) -0.0801(5) 0.062(3) Uani 1 1 d . . .
H52 H 0.5797 0.4255 -0.0636 0.075 Uiso 1 1 calc R . .
C53 C 0.5620(6) 0.5519(7) -0.0973(6) 0.078(3) Uani 1 1 d . . .
H53 H 0.5017 0.5480 -0.0929 0.093 Uiso 1 1 calc R . .
C54 C 0.6029(7) 0.6309(6) -0.1212(5) 0.064(3) Uani 1 1 d . . .
H54 H 0.5710 0.6816 -0.1336 0.077 Uiso 1 1 calc R . .
C55 C 0.6876(7) 0.6356(6) -0.1268(6) 0.063(3) Uani 1 1 d . . .
H55 H 0.7157 0.6901 -0.1432 0.076 Uiso 1 1 calc R . .
C56 C 0.7357(5) 0.5614(5) -0.1087(5) 0.050(2) Uani 1 1 d . . .
H56 H 0.7960 0.5654 -0.1123 0.059 Uiso 1 1 calc R . .
C57 C 0.7875(7) 0.0538(9) 0.4871(7) 0.0967(15) Uani 1 1 d D . .
C58 C 0.7408(9) 0.1108(7) 0.5068(7) 0.0967(15) Uani 1 1 d D . .
H58 H 0.6809 0.1036 0.5163 0.116 Uiso 1 1 calc R . .
C59 C 0.7822(8) 0.1785(8) 0.5126(7) 0.0967(15) Uani 1 1 d D . .
H59 H 0.7510 0.2164 0.5279 0.116 Uiso 1 1 calc R . .
C60 C 0.8690(7) 0.1901(9) 0.4962(7) 0.0967(15) Uani 1 1 d D . .
H60 H 0.8977 0.2375 0.4979 0.116 Uiso 1 1 calc R . .
C61 C 0.9139(9) 0.1321(7) 0.4772(7) 0.0967(15) Uani 1 1 d D . .
H61 H 0.9739 0.1393 0.4683 0.116 Uiso 1 1 calc R . .
C62 C 0.8751(8) 0.0636(8) 0.4706(7) 0.0967(15) Uani 1 1 d D . .
H62 H 0.9067 0.0256 0.4556 0.116 Uiso 1 1 calc R . .
C63 C 0.3709(7) 0.1969(7) -0.0053(5) 0.0666(12) Uani 1 1 d . . .
C64 C 0.2841(7) 0.1905(7) -0.0068(5) 0.0666(12) Uani 1 1 d . . .
H64 H 0.2492 0.2337 -0.0025 0.080 Uiso 1 1 calc R . .
C65 C 0.2471(7) 0.1234(7) -0.0143(6) 0.072(3) Uani 1 1 d . . .
H65 H 0.1874 0.1224 -0.0174 0.087 Uiso 1 1 calc R . .
C66 C 0.2934(7) 0.0584(7) -0.0174(6) 0.073(2) Uani 1 1 d U . .
H66 H 0.2668 0.0101 -0.0194 0.087 Uiso 1 1 calc R . .
C67 C 0.3807(7) 0.0644(7) -0.0176(5) 0.0694(18) Uani 1 1 d U . .
H67 H 0.4144 0.0206 -0.0223 0.083 Uiso 1 1 calc R . .
C68 C 0.4209(7) 0.1326(7) -0.0112(5) 0.0666(12) Uani 1 1 d U . .
H68 H 0.4809 0.1351 -0.0108 0.080 Uiso 1 1 calc R . .
C69 C 0.2303(10) 0.2724(11) 0.3628(9) 0.106(2) Uani 1 1 d . . .
C70 C 0.2501(10) 0.3507(11) 0.3103(9) 0.106(2) Uani 1 1 d . . .
H70 H 0.3078 0.3663 0.2925 0.128 Uiso 1 1 calc R . .
C71 C 0.1877(9) 0.4096(9) 0.2814(6) 0.091(4) Uani 1 1 d . . .
H71 H 0.2018 0.4653 0.2430 0.110 Uiso 1 1 calc R . .
C72 C 0.1048(8) 0.3868(8) 0.3091(7) 0.080(3) Uani 1 1 d . . .
H72 H 0.0612 0.4270 0.2900 0.096 Uiso 1 1 calc R . .
C73 C 0.0855(9) 0.3093(10) 0.3619(8) 0.101(3) Uani 1 1 d U . .
H73 H 0.0279 0.2939 0.3805 0.121 Uiso 1 1 calc R . .
C74 C 0.1466(9) 0.2517(11) 0.3899(9) 0.106(2) Uani 1 1 d U . .
H74 H 0.1319 0.1964 0.4287 0.128 Uiso 1 1 calc R . .
C75 C 0.2786(8) 0.7598(10) 0.1279(7) 0.1048(19) Uani 1 1 d D . .
C76 C 0.2466(9) 0.6982(8) 0.1942(6) 0.1048(19) Uani 1 1 d D . .
H76 H 0.1902 0.7005 0.2134 0.126 Uiso 1 1 calc R . .
C77 C 0.2983(7) 0.6332(9) 0.2322(8) 0.1048(19) Uani 1 1 d D . .
H77 H 0.2763 0.5880 0.2777 0.126 Uiso 1 1 calc R . .
C78 C 0.3801(8) 0.6303(9) 0.2076(6) 0.1048(19) Uani 1 1 d D . .
H78 H 0.4166 0.5852 0.2345 0.126 Uiso 1 1 calc R . .
C79 C 0.4066(9) 0.6973(8) 0.1407(6) 0.1048(19) Uani 1 1 d D . .
H79 H 0.4643 0.6977 0.1232 0.126 Uiso 1 1 calc R . .
C80 C 0.3586(7) 0.7630(9) 0.0972(8) 0.1048(19) Uani 1 1 d D . .
H80 H 0.3791 0.8066 0.0502 0.126 Uiso 1 1 calc R . .
C82 C 0.0155(6) 0.4232(6) 0.0592(6) 0.063(3) Uani 1 1 d . A .
H82 H 0.0261 0.3704 0.1001 0.075 Uiso 1 1 calc R . .
C83 C 0.0167(6) 0.4993(7) 0.0673(6) 0.065(3) Uani 1 1 d . . .
H83 H 0.0284 0.4984 0.1136 0.078 Uiso 1 1 calc R . .
N17 N 0.0107(11) 0.3444(11) -0.0132(11) 0.083(6) Uani 0.50 1 d P A 1
H17A H 0.0083 0.3421 -0.0562 0.099 Uiso 0.50 1 calc PR A 1
H17B H 0.0204 0.2975 0.0267 0.099 Uiso 0.50 1 calc PR A 1
C81 C -0.0011(2) 0.4233(3) -0.0082(2) 0.060(3) Uani 1 1 d . . .
H81 H -0.0017 0.3710 -0.0136 0.2(4) Uiso 0.50 1 calc PR A 2
C85 C 0.9374(2) 0.0145(3) 0.0436(2) 0.069(3) Uani 1 1 d R A .
H85 H 0.8935 0.0248 0.0739 0.083 Uiso 1 1 calc R . .
C86 C 0.9622(2) -0.0665(3) 0.0616(2) 0.073(3) Uani 1 1 d R . .
H86 H 0.9360 -0.1124 0.1046 0.087 Uiso 1 1 calc R . .
N18 N 0.9495(2) 0.1566(3) -0.0352(2) 0.090(9) Uani 0.50 1 d PR A 1
H18A H 0.9716 0.1997 -0.0757 0.108 Uiso 0.50 1 calc PR A 1
H18B H 0.9093 0.1659 -0.0067 0.108 Uiso 0.50 1 calc PR A 1
C84 C 0.9747(2) 0.0839(3) -0.0185(2) 0.076(3) Uani 1 1 d R . .
H84 H 0.9572 0.1412 -0.0309 0.17(18) Uiso 0.50 1 d PR A 2
C88 C 0.5277(2) 0.0712(3) 0.4394(2) 0.083(4) Uani 1 1 d R A .
H88 H 0.5472 0.1209 0.3961 0.099 Uiso 1 1 calc R . .
C89 C 0.5487(2) -0.0063(3) 0.4465(2) 0.105(5) Uani 1 1 d R . .
H89 H 0.5843 -0.0115 0.4082 0.126 Uiso 1 1 calc R . .
N19 N 0.4449(2) 0.1580(3) 0.4819(2) 0.149(12) Uani 0.50 1 d PRU A 1
H19A H 0.4553 0.2032 0.4391 0.179 Uiso 0.50 1 calc PR A 1
H19B H 0.4127 0.1627 0.5179 0.179 Uiso 0.50 1 calc PR A 1
C87 C 0.4793(2) 0.0793(3) 0.4928(2) 0.081(3) Uani 1 1 d R . .
H87 H 0.4642 0.1345 0.4890 0.3(3) Uiso 0.50 1 calc PR A 2
C91 C 0.4927(2) 0.4947(3) 0.4353(2) 0.132(8) Uani 1 1 d R A .
H91 H 0.4875 0.4910 0.3896 0.158 Uiso 1 1 calc R . .
C92 C 0.4958(2) 0.4218(3) 0.4977(2) 0.130(8) Uani 1 1 d R . .
H92 H 0.4928 0.3675 0.4961 0.155 Uiso 1 1 calc R . .
N20 N 0.4963(2) 0.6299(3) 0.3811(2) 0.127(15) Uani 0.50 1 d PR A 1
H20A H 0.4936 0.6227 0.3402 0.153 Uiso 0.50 1 calc PR A 1
H20B H 0.4988 0.6822 0.3787 0.153 Uiso 0.50 1 calc PR A 1
C90 C 0.4966(2) 0.5734(3) 0.4352(2) 0.106(5) Uani 1 1 d R . .
H90 H 0.4943 0.6242 0.3904 0.00(4) Uiso 0.50 1 calc PR A 2

loop_
_atom_site_aniso_label
_atom_site_aniso_U_11
_atom_site_aniso_U_22
_atom_site_aniso_U_33
_atom_site_aniso_U_23
_atom_site_aniso_U_13
_atom_site_aniso_U_12
Mo1 0.0410(4) 0.0264(3) 0.0353(3) -0.0173(3) -0.0037(3) -0.0040(2)
Mo2 0.0338(3) 0.0254(3) 0.0323(3) -0.0154(3) -0.0021(2) -0.0034(2)
Cu1 0.0308(5) 0.0347(5) 0.0421(5) -0.0204(4) -0.0041(4) -0.0032(3)
Cu2 0.0481(6) 0.0273(5) 0.0411(5) -0.0142(4) -0.0018(4) -0.0041(4)
Cu3 0.0307(5) 0.0376(5) 0.0440(5) -0.0209(4) -0.0063(4) -0.0040(4)
Cu4 0.0305(5) 0.0345(5) 0.0409(5) -0.0187(4) -0.0051(4) -0.0014(3)
Cu5 0.0291(5) 0.0343(5) 0.0389(5) -0.0185(4) -0.0017(4) -0.0049(3)
Cu6 0.0337(5) 0.0258(4) 0.0381(5) -0.0142(4) -0.0023(4) -0.0020(3)
S1 0.0357(10) 0.0354(10) 0.0424(10) -0.0156(9) 0.0059(8) -0.0037(7)
S2 0.0311(9) 0.0287(9) 0.0361(9) -0.0124(8) -0.0032(7) -0.0051(7)
S3 0.0434(11) 0.0360(10) 0.0391(10) -0.0133(9) -0.0116(8) -0.0020(8)
S4 0.0523(14) 0.0965(19) 0.127(2) -0.0880(19) 0.0009(14) -0.0009(12)
S5 0.0334(9) 0.0284(9) 0.0335(9) -0.0118(8) -0.0031(7) -0.0032(7)
S6 0.0277(9) 0.0348(9) 0.0396(10) -0.0148(8) 0.0020(7) 0.0002(7)
S7 0.0290(9) 0.0316(9) 0.0353(9) -0.0129(8) -0.0072(7) -0.0014(7)
S8 0.0606(14) 0.0769(15) 0.0854(17) -0.0607(14) 0.0105(12) -0.0075(11)
O1 0.084(4) 0.044(3) 0.053(4) -0.034(3) -0.008(3) 0.000(3)
O2 0.074(4) 0.034(3) 0.046(3) -0.029(3) -0.001(3) -0.009(3)
N1 0.038(4) 0.041(4) 0.052(4) -0.014(3) -0.011(3) 0.003(3)
N2 0.033(3) 0.038(3) 0.047(3) -0.028(3) -0.005(2) -0.003(2)
N3 0.064(3) 0.040(3) 0.042(3) -0.010(2) -0.005(2) 0.002(2)
N4 0.037(3) 0.036(3) 0.048(3) -0.025(3) -0.002(3) -0.005(2)
N5 0.029(3) 0.037(3) 0.046(4) -0.021(3) -0.007(3) -0.004(2)
N6 0.0523(14) 0.0965(19) 0.127(2) -0.0880(19) 0.0009(14) -0.0009(12)
N7 0.043(4) 0.036(3) 0.048(4) -0.017(3) -0.017(3) 0.001(3)
N8 0.039(3) 0.034(3) 0.036(3) -0.018(2) -0.009(2) -0.004(2)
N9 0.025(3) 0.037(3) 0.040(3) -0.020(3) -0.002(3) -0.003(2)
N10 0.0606(14) 0.0769(15) 0.0854(17) -0.0607(14) 0.0105(12) -0.0075(11)
N11 0.056(4) 0.037(4) 0.035(3) -0.008(3) 0.000(3) -0.001(3)
N12 0.029(3) 0.029(3) 0.033(3) -0.015(3) -0.002(2) -0.003(2)
N13 0.113(4) 0.110(4) 0.075(3) -0.047(3) -0.012(3) -0.004(3)
N14 0.069(3) 0.075(3) 0.054(2) -0.026(2) -0.006(2) -0.003(2)
N15 0.096(4) 0.144(6) 0.120(5) -0.092(5) -0.029(4) 0.022(4)
N16 0.107(4) 0.141(5) 0.086(4) -0.069(4) 0.012(3) -0.041(3)
C1 0.027(4) 0.028(4) 0.056(5) -0.014(4) -0.011(3) 0.004(3)
C2 0.049(5) 0.048(5) 0.074(6) -0.038(5) -0.020(4) 0.006(4)
C3 0.041(4) 0.049(4) 0.106(6) -0.025(5) -0.013(4) -0.005(3)
C4 0.038(4) 0.051(4) 0.100(6) -0.017(5) -0.005(4) -0.004(3)
C5 0.051(6) 0.070(6) 0.063(6) -0.010(5) 0.001(5) 0.017(5)
C6 0.040(5) 0.056(5) 0.060(6) -0.024(5) -0.013(4) 0.007(4)
C7 0.035(3) 0.044(3) 0.050(4) -0.027(3) -0.006(3) -0.004(3)
C8 0.025(4) 0.054(5) 0.064(5) -0.041(4) -0.001(3) -0.003(3)
C9 0.026(3) 0.030(4) 0.032(4) -0.013(3) -0.006(3) 0.000(3)
C10 0.026(4) 0.039(4) 0.047(4) -0.023(4) 0.000(3) -0.005(3)
C11 0.025(4) 0.039(4) 0.058(5) -0.031(4) -0.003(3) 0.000(3)
C12 0.025(3) 0.027(3) 0.027(3) -0.009(3) -0.007(3) -0.004(3)
C13 0.031(4) 0.039(4) 0.035(4) -0.017(3) 0.007(3) -0.010(3)
C14 0.036(4) 0.032(4) 0.038(4) -0.014(3) 0.006(3) -0.008(3)
C15 0.032(4) 0.037(4) 0.040(4) -0.021(3) 0.006(3) -0.005(3)
C16 0.028(4) 0.031(4) 0.044(4) -0.017(3) 0.004(3) -0.007(3)
C17 0.064(3) 0.040(3) 0.042(3) -0.010(2) -0.005(2) 0.002(2)
C18 0.055(4) 0.044(4) 0.051(4) -0.002(3) -0.008(3) -0.005(3)
C19 0.106(9) 0.042(6) 0.079(7) -0.009(5) -0.029(7) -0.016(5)
C20 0.111(10) 0.052(6) 0.084(8) -0.031(6) -0.019(7) 0.014(6)
C21 0.053(6) 0.087(8) 0.088(8) -0.029(7) -0.024(6) 0.030(6)
C22 0.061(6) 0.063(6) 0.074(7) -0.030(5) -0.022(5) -0.003(5)
C23 0.035(3) 0.042(3) 0.047(4) -0.026(3) 0.000(3) -0.001(3)
C24 0.033(4) 0.045(4) 0.047(5) -0.024(4) -0.001(3) -0.003(3)
C25 0.035(4) 0.034(4) 0.028(4) -0.015(3) -0.003(3) 0.001(3)
C26 0.030(4) 0.059(5) 0.078(6) -0.046(5) 0.004(4) -0.002(4)
C27 0.032(4) 0.052(5) 0.072(6) -0.041(5) 0.006(4) -0.011(3)
C28 0.031(4) 0.032(4) 0.032(4) -0.014(3) -0.011(3) 0.003(3)
C29 0.035(4) 0.052(5) 0.042(4) -0.030(4) 0.000(3) -0.004(3)
C30 0.044(4) 0.038(3) 0.037(3) -0.018(3) -0.008(3) -0.006(3)
C31 0.031(4) 0.043(4) 0.048(4) -0.025(4) 0.006(3) -0.008(3)
C32 0.032(4) 0.038(4) 0.048(4) -0.021(4) -0.004(3) -0.005(3)
C33 0.029(4) 0.050(5) 0.035(4) -0.017(4) -0.003(3) -0.003(3)
C34 0.031(4) 0.045(4) 0.041(4) -0.023(4) -0.002(3) -0.008(3)
C35 0.026(4) 0.038(4) 0.049(4) -0.021(4) -0.010(3) -0.001(3)
C36 0.035(4) 0.093(7) 0.062(6) -0.055(5) 0.011(4) -0.019(4)
C37 0.039(4) 0.065(5) 0.062(5) -0.047(5) 0.006(4) -0.015(4)
C38 0.0523(14) 0.0965(19) 0.127(2) -0.0880(19) 0.0009(14) -0.0009(12)
C39 0.034(4) 0.031(4) 0.057(5) -0.021(4) -0.023(4) 0.011(3)
C40 0.037(5) 0.057(5) 0.078(6) -0.044(5) -0.016(4) 0.007(4)
C41 0.048(6) 0.087(7) 0.087(7) -0.054(6) -0.001(5) 0.009(5)
C42 0.038(5) 0.102(8) 0.105(9) -0.056(7) 0.009(5) -0.008(5)
C43 0.038(5) 0.074(6) 0.100(8) -0.047(6) -0.015(5) -0.011(4)
C44 0.043(5) 0.052(5) 0.068(6) -0.031(5) -0.024(4) 0.009(4)
C45 0.032(4) 0.038(4) 0.039(4) -0.020(3) 0.000(3) -0.007(3)
C46 0.033(4) 0.038(4) 0.032(4) -0.017(3) -0.007(3) -0.007(3)
C47 0.025(4) 0.029(4) 0.046(4) -0.018(3) -0.006(3) -0.003(3)
C48 0.033(4) 0.062(5) 0.063(5) -0.043(5) 0.014(4) -0.020(4)
C49 0.039(5) 0.066(5) 0.060(5) -0.044(5) 0.005(4) -0.015(4)
C50 0.0606(14) 0.0769(15) 0.0854(17) -0.0607(14) 0.0105(12) -0.0075(11)
C51 0.045(5) 0.044(4) 0.034(4) -0.012(4) -0.008(3) 0.001(3)
C52 0.054(6) 0.045(5) 0.072(6) -0.008(5) -0.016(5) -0.008(4)
C53 0.041(5) 0.073(7) 0.091(8) -0.007(6) -0.014(5) 0.004(5)
C54 0.067(7) 0.063(6) 0.051(5) -0.011(5) -0.009(5) 0.020(5)
C55 0.069(7) 0.046(5) 0.073(7) -0.023(5) -0.015(5) 0.002(4)
C56 0.041(5) 0.051(5) 0.052(5) -0.018(4) -0.003(4) -0.005(4)
C57 0.113(4) 0.110(4) 0.075(3) -0.047(3) -0.012(3) -0.004(3)
C58 0.113(4) 0.110(4) 0.075(3) -0.047(3) -0.012(3) -0.004(3)
C59 0.113(4) 0.110(4) 0.075(3) -0.047(3) -0.012(3) -0.004(3)
C60 0.113(4) 0.110(4) 0.075(3) -0.047(3) -0.012(3) -0.004(3)
C61 0.113(4) 0.110(4) 0.075(3) -0.047(3) -0.012(3) -0.004(3)
C62 0.113(4) 0.110(4) 0.075(3) -0.047(3) -0.012(3) -0.004(3)
C63 0.069(3) 0.075(3) 0.054(2) -0.026(2) -0.006(2) -0.003(2)
C64 0.069(3) 0.075(3) 0.054(2) -0.026(2) -0.006(2) -0.003(2)
C65 0.068(7) 0.086(8) 0.066(7) -0.037(6) 0.003(5) -0.016(6)
C66 0.083(4) 0.077(5) 0.060(4) -0.032(4) -0.001(4) -0.005(4)
C67 0.080(4) 0.073(4) 0.058(4) -0.031(3) 0.001(3) 0.002(3)
C68 0.069(3) 0.075(3) 0.054(2) -0.026(2) -0.006(2) -0.003(2)
C69 0.096(4) 0.144(6) 0.120(5) -0.092(5) -0.029(4) 0.022(4)
C70 0.096(4) 0.144(6) 0.120(5) -0.092(5) -0.029(4) 0.022(4)
C71 0.121(11) 0.107(10) 0.052(6) -0.043(7) 0.015(7) -0.045(8)
C72 0.097(9) 0.077(8) 0.071(7) -0.036(6) -0.016(7) 0.004(6)
C73 0.090(6) 0.138(7) 0.115(6) -0.090(6) -0.023(5) 0.016(5)
C74 0.096(4) 0.144(6) 0.120(5) -0.092(5) -0.029(4) 0.022(4)
C75 0.107(4) 0.141(5) 0.086(4) -0.069(4) 0.012(3) -0.041(3)
C76 0.107(4) 0.141(5) 0.086(4) -0.069(4) 0.012(3) -0.041(3)
C77 0.107(4) 0.141(5) 0.086(4) -0.069(4) 0.012(3) -0.041(3)
C78 0.107(4) 0.141(5) 0.086(4) -0.069(4) 0.012(3) -0.041(3)
C79 0.107(4) 0.141(5) 0.086(4) -0.069(4) 0.012(3) -0.041(3)
C80 0.107(4) 0.141(5) 0.086(4) -0.069(4) 0.012(3) -0.041(3)
C82 0.051(5) 0.062(6) 0.067(6) -0.025(5) 0.026(5) -0.007(4)
C83 0.043(5) 0.094(8) 0.069(6) -0.050(6) 0.024(5) -0.021(5)
N17 0.087(13) 0.071(11) 0.103(14) -0.055(11) 0.028(11) -0.020(9)
C81 0.046(5) 0.065(6) 0.082(7) -0.049(6) 0.029(5) -0.018(4)
C85 0.064(6) 0.100(8) 0.046(6) -0.033(6) -0.006(5) -0.007(6)
C86 0.067(7) 0.105(9) 0.046(6) -0.034(6) 0.006(5) -0.030(6)
N18 0.106(17) 0.076(13) 0.067(13) -0.017(10) 0.026(11) 0.020(11)
C84 0.083(8) 0.095(9) 0.054(6) -0.035(6) -0.017(6) 0.004(7)
C88 0.094(9) 0.087(8) 0.057(6) -0.021(6) -0.001(6) -0.042(7)
C89 0.158(13) 0.084(9) 0.067(8) -0.033(7) 0.037(8) -0.033(9)
N19 0.152(15) 0.140(14) 0.147(15) -0.057(10) 0.009(9) 0.001(9)
C87 0.097(9) 0.073(8) 0.078(8) -0.036(7) -0.008(7) 0.000(6)
C91 0.042(7) 0.23(2) 0.23(2) -0.201(19) 0.016(9) -0.021(9)
C92 0.050(7) 0.206(19) 0.23(2) -0.192(19) 0.015(10) -0.010(9)
N20 0.15(3) 0.079(18) 0.14(3) -0.036(16) 0.017(19) 0.004(15)
C90 0.039(6) 0.153(14) 0.175(16) -0.122(13) 0.027(8) -0.020(7)

loop_
_atom_type_symbol
_atom_type_description
_atom_type_scat_dispersion_real
_atom_type_scat_dispersion_imag
_atom_type_scat_source
C C 0.0033 0.0016 'International Tables Vol C Tables 4.2.6.8 and 6.1.1.4'
H H 0.0000 0.0000 'International Tables Vol C Tables 4.2.6.8 and 6.1.1.4'
Cu Cu 0.3201 1.2651 'International Tables Vol C Tables 4.2.6.8 and 6.1.1.4'
Mo Mo -1.6832 0.6857 'International Tables Vol C Tables 4.2.6.8 and 6.1.1.4'
N N 0.0061 0.0033 'International Tables Vol C Tables 4.2.6.8 and 6.1.1.4'
O O 0.0106 0.0060 'International Tables Vol C Tables 4.2.6.8 and 6.1.1.4'
S S 0.1246 0.1234 'International Tables Vol C Tables 4.2.6.8 and 6.1.1.4'

loop_
_geom_angle_atom_site_label_1
_geom_angle_atom_site_label_2
_geom_angle_atom_site_label_3
_geom_angle
_geom_angle_site_symmetry_1
_geom_angle_site_symmetry_3
O1 Mo1 S3 110.9(3) . .
O1 Mo1 S2 110.3(2) . .
S3 Mo1 S2 107.71(7) . .
O1 Mo1 S1 111.9(3) . .
S3 Mo1 S1 108.23(8) . .
S2 Mo1 S1 107.77(7) . .
O1 Mo1 Cu2 131.1(2) . .
S3 Mo1 Cu2 54.28(6) . .
S2 Mo1 Cu2 118.64(10) . .
S1 Mo1 Cu2 54.04(6) . .
O1 Mo1 Cu1 128.5(2) . .
S3 Mo1 Cu1 120.67(13) . .
S2 Mo1 Cu1 54.19(5) . .
S1 Mo1 Cu1 53.58(12) . .
Cu2 Mo1 Cu1 83.89(4) . .
O1 Mo1 Cu3 123.3(2) . .
S3 Mo1 Cu3 53.81(6) . .
S2 Mo1 Cu3 54.03(5) . .
S1 Mo1 Cu3 124.79(13) . .
Cu2 Mo1 Cu3 87.26(4) . .
Cu1 Mo1 Cu3 88.79(3) . .
O2 Mo2 S7 110.5(2) . .
O2 Mo2 S6 111.6(2) . .
S7 Mo2 S6 107.86(7) . .
O2 Mo2 S5 110.8(2) . .
S7 Mo2 S5 107.75(14) . .
S6 Mo2 S5 108.12(7) . .
O2 Mo2 Cu4 130.9(2) . .
S7 Mo2 Cu4 118.55(6) . .
S6 Mo2 Cu4 54.10(5) . .
S5 Mo2 Cu4 54.12(5) . .
O2 Mo2 Cu6 127.5(2) . .
S7 Mo2 Cu6 54.53(5) . .
S6 Mo2 Cu6 53.33(5) . .
S5 Mo2 Cu6 121.67(10) . .
Cu4 Mo2 Cu6 84.42(3) . .
O2 Mo2 Cu5 123.5(2) . .
S7 Mo2 Cu5 54.11(5) . .
S6 Mo2 Cu5 124.85(6) . .
S5 Mo2 Cu5 53.78(5) . .
Cu4 Mo2 Cu5 87.06(3) . .
Cu6 Mo2 Cu5 89.80(4) . .
N2 Cu1 N1 100.3(3) . .
N2 Cu1 S1 113.2(2) . .
N1 Cu1 S1 112.7(2) . .
N2 Cu1 S2 111.7(2) . .
N1 Cu1 S2 111.3(2) . .
S1 Cu1 S2 107.61(8) . .
N2 Cu1 Mo1 129.4(2) . .
N1 Cu1 Mo1 130.3(2) . .
S1 Cu1 Mo1 53.93(6) . .
S2 Cu1 Mo1 53.69(5) . .
N4 Cu2 N3 100.7(3) . .
N4 Cu2 S1 114.1(2) . .
N3 Cu2 S1 110.3(2) . .
N4 Cu2 S3 113.1(2) . .
N3 Cu2 S3 110.3(3) . .
S1 Cu2 S3 108.18(17) . .
N4 Cu2 Mo1 130.3(2) . .
N3 Cu2 Mo1 128.9(2) . .
S1 Cu2 Mo1 54.22(6) . .
S3 Cu2 Mo1 54.04(6) . .
N6 Cu3 N5 100.4(3) . .
N6 Cu3 S3 115.8(3) . .
N5 Cu3 S3 107.7(2) . .
N6 Cu3 S2 119.2(3) . .
N5 Cu3 S2 106.3(2) . .
S3 Cu3 S2 106.37(16) . .
N6 Cu3 Mo1 143.5(3) . .
N5 Cu3 Mo1 116.1(2) . .
S3 Cu3 Mo1 53.26(6) . .
S2 Cu3 Mo1 53.24(5) . .
N8 Cu4 N7 101.9(3) . .
N8 Cu4 S6 112.0(2) . .
N7 Cu4 S6 109.8(2) . .
N8 Cu4 S5 111.6(2) . .
N7 Cu4 S5 113.5(2) . .
S6 Cu4 S5 108.04(7) . .
N8 Cu4 Mo2 126.4(2) . .
N7 Cu4 Mo2 131.7(2) . .
S6 Cu4 Mo2 54.07(5) . .
S5 Cu4 Mo2 54.07(5) . .
N10 Cu5 N9 100.6(3) . .
N10 Cu5 S5 116.8(3) . .
N9 Cu5 S5 110.6(2) . .
N10 Cu5 S7 117.1(3) . .
N9 Cu5 S7 104.9(2) . .
S5 Cu5 S7 106.10(7) . .
N10 Cu5 Mo2 142.1(2) . .
N9 Cu5 Mo2 117.2(2) . .
S5 Cu5 Mo2 53.35(5) . .
S7 Cu5 Mo2 52.88(5) . .
N12 Cu6 N11 100.3(3) . .
N12 Cu6 S6 116.4(2) . .
N11 Cu6 S6 114.4(2) . .
N12 Cu6 S7 109.8(2) . .
N11 Cu6 S7 108.1(3) . .
S6 Cu6 S7 107.53(8) . .
N12 Cu6 Mo2 131.59(19) . .
N11 Cu6 Mo2 127.57(19) . .
S6 Cu6 Mo2 54.13(5) . .
S7 Cu6 Mo2 53.40(6) . .
Cu1 S1 Cu2 104.03(15) . .
Cu1 S1 Mo1 72.48(6) . .
Cu2 S1 Mo1 71.74(6) . .
Mo1 S2 Cu1 72.12(6) . .
Mo1 S2 Cu3 72.74(6) . .
Cu1 S2 Cu3 110.82(16) . .
Mo1 S3 Cu2 71.68(6) . .
Mo1 S3 Cu3 72.94(7) . .
Cu2 S3 Cu3 108.60(18) . .
Mo2 S5 Cu4 71.81(6) . .
Mo2 S5 Cu5 72.87(6) . .
Cu4 S5 Cu5 108.54(16) . .
Cu6 S6 Mo2 72.54(6) . .
Cu6 S6 Cu4 105.01(15) . .
Mo2 S6 Cu4 71.83(6) . .
Mo2 S7 Cu6 72.07(6) . .
Mo2 S7 Cu5 73.01(6) . .
Cu6 S7 Cu5 111.99(8) . .
C1 N1 Cu1 116.1(5) . .
C1 N1 H1A 120.0 . .
Cu1 N1 H1A 62.8 . .
C1 N1 H1B 120.0 . .
Cu1 N1 H1B 91.0 . .
H1A N1 H1B 120.0 . .
C7 N2 C11 116.1(6) . .
C7 N2 Cu1 119.7(5) . .
C11 N2 Cu1 124.1(5) . .
C17 N3 Cu2 111.9(5) . .
C17 N3 H3A 120.0 . .
Cu2 N3 H3A 77.4 . .
C17 N3 H3B 120.0 . .
Cu2 N3 H3B 81.1 . .
H3A N3 H3B 120.0 . .
C27 N4 C23 117.0(6) . .
C27 N4 Cu2 120.5(5) . .
C23 N4 Cu2 122.4(5) . .
C37 N5 C33 116.1(6) . .
C37 N5 Cu3 122.2(5) . .
C33 N5 Cu3 121.7(5) . .
C38 N6 Cu3 171.8(10) . .
C39 N7 Cu4 111.9(5) . .
C39 N7 H7A 120.0 . .
Cu4 N7 H7A 73.1 . .
C39 N7 H7B 120.0 . .
Cu4 N7 H7B 85.3 . .
H7A N7 H7B 120.0 . .
C31 N8 C30 117.0(6) . .
C31 N8 Cu4 121.7(5) . .
C30 N8 Cu4 121.2(5) . .
C49 N9 C45 117.0(6) . .
C49 N9 Cu5 122.1(5) . .
C45 N9 Cu5 120.9(5) . .
C50 N10 Cu5 177.2(10) . .
C51 N11 Cu6 110.9(5) . .
C51 N11 H11A 120.0 . .
Cu6 N11 H11A 94.3 . .
C51 N11 H11B 120.0 . .
Cu6 N11 H11B 64.5 . .
H11A N11 H11B 120.0 . .
C15 N12 C14 116.6(6) . .
C15 N12 Cu6 124.7(5) . .
C14 N12 Cu6 118.7(5) . .
C57 N13 H13A 120.0 . .
C57 N13 H13B 120.0 . .
H13A N13 H13B 120.0 . .
C63 N14 H14A 120.0 . .
C63 N14 H14B 120.0 . .
H14A N14 H14B 120.0 . .
C69 N15 H15A 120.0 . .
C69 N15 H15B 120.0 . .
H15A N15 H15B 120.0 . .
C75 N16 H16A 120.0 . .
C75 N16 H16B 120.0 . .
H16A N16 H16B 120.0 . .
C6 C1 C2 120.5(8) . .
C6 C1 N1 118.6(7) . .
C2 C1 N1 120.9(8) . .
C1 C2 C3 118.8(9) . .
C1 C2 H2 120.6 . .
C3 C2 H2 120.6 . .
C4 C3 C2 120.7(9) . .
C4 C3 H3 119.7 . .
C2 C3 H3 119.7 . .
C5 C4 C3 119.9(9) . .
C5 C4 H4 120.1 . .
C3 C4 H4 120.1 . .
C4 C5 C6 120.0(10) . .
C4 C5 H5 120.0 . .
C6 C5 H5 120.0 . .
C1 C6 C5 120.2(9) . .
C1 C6 H6 119.9 . .
C5 C6 H6 119.9 . .
N2 C7 C8 124.1(7) . .
N2 C7 H7 118.0 . .
C8 C7 H7 118.0 . .
C7 C8 C9 119.9(7) . .
C7 C8 H8 120.0 . .
C9 C8 H8 120.0 . .
C8 C9 C10 116.7(6) . .
C8 C9 C12 122.5(6) . .
C10 C9 C12 120.8(6) . .
C11 C10 C9 119.9(6) . .
C11 C10 H10 120.1 . .
C9 C10 H10 120.1 . .
N2 C11 C10 123.3(7) . .
N2 C11 H11 118.4 . .
C10 C11 H11 118.4 . .
C13 C12 C16 117.2(6) . .
C13 C12 C9 121.8(6) . .
C16 C12 C9 121.0(6) . .
C14 C13 C12 119.3(7) . .
C14 C13 H13 120.3 . .
C12 C13 H13 120.3 . .
N12 C14 C13 123.8(6) . .
N12 C14 H14 118.1 . .
C13 C14 H14 118.1 . .
N12 C15 C16 123.6(6) . .
N12 C15 H15 118.2 . .
C16 C15 H15 118.2 . .
C15 C16 C12 119.4(6) . .
C15 C16 H16 120.3 . .
C12 C16 H16 120.3 . .
C18 C17 C22 117.9(8) . .
C18 C17 N3 121.4(9) . .
C22 C17 N3 120.6(8) . .
C17 C18 C19 122.1(10) . .
C17 C18 H18 119.0 . .
C19 C18 H18 119.0 . .
C20 C19 C18 120.7(10) . .
C20 C19 H19 119.7 . .
C18 C19 H19 119.7 . .
C19 C20 C21 120.4(10) . .
C19 C20 H20 119.8 . .
C21 C20 H20 119.8 . .
C20 C21 C22 120.4(10) . .
C20 C21 H21 119.8 . .
C22 C21 H21 119.8 . .
C17 C22 C21 118.4(9) . .
C17 C22 H22 120.8 . .
C21 C22 H22 120.8 . .
N4 C23 C24 122.8(7) . .
N4 C23 H23 118.6 . .
C24 C23 H23 118.6 . .
C25 C24 C23 120.0(7) . .
C25 C24 H24 120.0 . .
C23 C24 H24 120.0 . .
C24 C25 C26 117.3(7) . .
C24 C25 C28 121.6(6) . .
C26 C25 C28 121.1(6) . .
C27 C26 C25 118.9(7) . .
C27 C26 H26 120.5 . .
C25 C26 H26 120.5 . .
N4 C27 C26 123.8(7) . .
N4 C27 H27 118.1 . .
C26 C27 H27 118.1 . .
C32 C28 C29 117.4(6) . .
C32 C28 C25 121.2(6) . .
C29 C28 C25 121.4(6) . .
C30 C29 C28 118.9(7) . .
C30 C29 H29 120.6 . .
C28 C29 H29 120.6 . .
N8 C30 C29 123.8(7) . .
N8 C30 H30 118.1 . .
C29 C30 H30 118.1 . .
N8 C31 C32 122.5(7) . .
N8 C31 H31 118.8 . .
C32 C31 H31 118.8 . .
C28 C32 C31 120.4(7) . .
C28 C32 H32 119.8 . .
C31 C32 H32 119.8 . .
N5 C33 C34 123.1(7) . .
N5 C33 H33 118.5 . .
C34 C33 H33 118.5 . .
C35 C34 C33 120.8(7) . .
C35 C34 H34 119.6 . .
C33 C34 H34 119.6 . .
C34 C35 C36 115.2(7) . .
C34 C35 C47 122.9(7) . 1_665
C36 C35 C47 121.9(7) . 1_665
C37 C36 C35 120.6(8) . .
C37 C36 H36 119.7 . .
C35 C36 H36 119.7 . .
N5 C37 C36 124.2(7) . .
N5 C37 H37 117.9 . .
C36 C37 H37 117.9 . .
N6 C38 S4 178.5(13) . .
C40 C39 C44 119.5(8) . .
C40 C39 N7 119.4(7) . .
C44 C39 N7 121.0(8) . .
C39 C40 C41 119.7(8) . .
C39 C40 H40 120.2 . .
C41 C40 H40 120.2 . .
C42 C41 C40 121.3(10) . .
C42 C41 H41 119.3 . .
C40 C41 H41 119.3 . .
C41 C42 C43 120.3(10) . .
C41 C42 H42 119.8 . .
C43 C42 H42 119.8 . .
C42 C43 C44 118.3(9) . .
C42 C43 H43 120.9 . .
C44 C43 H43 120.9 . .
C39 C44 C43 120.8(9) . .
C39 C44 H44 119.6 . .
C43 C44 H44 119.6 . .
N9 C45 C46 123.1(7) . .
N9 C45 H45 118.5 . .
C46 C45 H45 118.5 . .
C45 C46 C47 120.6(7) . .
C45 C46 H46 119.7 . .
C47 C46 H46 119.7 . .
C48 C47 C46 116.1(6) . .
C48 C47 C35 122.0(7) . 1_445
C46 C47 C35 121.8(6) . 1_445
C47 C48 C49 120.5(7) . .
C47 C48 H48 119.8 . .
C49 C48 H48 119.8 . .
N9 C49 C48 122.7(7) . .
N9 C49 H49 118.6 . .
C48 C49 H49 118.6 . .
N10 C50 S8 178.6(10) . .
C56 C51 C52 118.6(8) . .
C56 C51 N11 121.0(7) . .
C52 C51 N11 120.4(7) . .
C53 C52 C51 121.6(8) . .
C53 C52 H52 119.2 . .
C51 C52 H52 119.2 . .
C52 C53 C54 119.7(9) . .
C52 C53 H53 120.1 . .
C54 C53 H53 120.1 . .
C55 C54 C53 119.6(9) . .
C55 C54 H54 120.2 . .
C53 C54 H54 120.2 . .
C54 C55 C56 120.9(9) . .
C54 C55 H55 119.5 . .
C56 C55 H55 119.5 . .
C51 C56 C55 119.5(8) . .
C51 C56 H56 120.2 . .
C55 C56 H56 120.2 . .
C58 C57 C62 121.9(13) . .
C58 C57 N13 111.7(10) . .
C62 C57 N13 125.7(10) . .
C57 C58 C59 119.8(13) . .
C57 C58 H58 120.1 . .
C59 C58 H58 120.1 . .
C60 C59 C58 119.5(13) . .
C60 C59 H59 120.2 . .
C58 C59 H59 120.2 . .
C59 C60 C61 119.4(13) . .
C59 C60 H60 120.3 . .
C61 C60 H60 120.3 . .
C60 C61 C62 123.0(13) . .
C60 C61 H61 118.5 . .
C62 C61 H61 118.5 . .
C57 C62 C61 116.3(12) . .
C57 C62 H62 121.9 . .
C61 C62 H62 121.9 . .
N14 C63 C64 120.7(10) . .
N14 C63 C68 120.8(10) . .
C64 C63 C68 118.4(10) . .
C65 C64 C63 121.5(11) . .
C65 C64 H64 119.3 . .
C63 C64 H64 119.3 . .
C66 C65 C64 121.6(11) . .
C66 C65 H65 119.2 . .
C64 C65 H65 119.2 . .
C65 C66 C67 117.8(11) . .
C65 C66 H66 121.1 . .
C67 C66 H66 121.1 . .
C66 C67 C68 122.1(11) . .
C66 C67 H67 118.9 . .
C68 C67 H67 118.9 . .
C63 C68 C67 118.4(10) . .
C63 C68 H68 120.8 . .
C67 C68 H68 120.8 . .
C70 C69 N15 121.6(16) . .
C70 C69 C74 119.0(16) . .
N15 C69 C74 119.3(17) . .
C69 C70 C71 120.6(16) . .
C69 C70 H70 119.7 . .
C71 C70 H70 119.7 . .
C70 C71 C72 119.0(13) . .
C70 C71 H71 120.5 . .
C72 C71 H71 120.5 . .
C73 C72 C71 120.3(13) . .
C73 C72 H72 119.9 . .
C71 C72 H72 119.9 . .
C72 C73 C74 120.7(15) . .
C72 C73 H73 119.7 . .
C74 C73 H73 119.7 . .
C73 C74 C69 120.5(17) . .
C73 C74 H74 119.8 . .
C69 C74 H74 119.8 . .
N16 C75 C80 121.1(12) . .
N16 C75 C76 113.5(12) . .
C80 C75 C76 125.4(15) . .
C75 C76 C77 117.5(14) . .
C75 C76 H76 121.3 . .
C77 C76 H76 121.3 . .
C78 C77 C76 122.4(14) . .
C78 C77 H77 118.8 . .
C76 C77 H77 118.8 . .
C77 C78 C79 115.1(14) . .
C77 C78 H78 122.4 . .
C79 C78 H78 122.4 . .
C80 C79 C78 126.7(14) . .
C80 C79 H79 116.7 . .
C78 C79 H79 116.7 . .
C75 C80 C79 112.8(14) . .
C75 C80 H80 123.6 . .
C79 C80 H80 123.6 . .
C83 C82 C81 120.7(9) . .
C83 C82 H82 119.6 . .
C81 C82 H82 119.6 . .
C82 C83 C81 120.3(9) . 2_565
C82 C83 H83 119.8 . .
C81 C83 H83 119.8 2_565 .
C81 N17 H17A 120.0 . .
C81 N17 H17B 120.0 . .
H17A N17 H17B 120.0 . .
C83 C81 C82 119.0(6) 2_565 .
C83 C81 N17 124.8(10) 2_565 .
C82 C81 N17 115.7(10) . .
C83 C81 H81 120.5 2_565 .
C82 C81 H81 120.5 . .
N17 C81 H81 8.6 . .
C86 C85 C84 121.5 . .
C86 C85 H85 119.2 . .
C84 C85 H85 119.2 . .
C85 C86 C84 120.8(4) . 2_755
C85 C86 H86 119.6 . .
C84 C86 H86 119.6 2_755 .
C84 N18 H18A 120.0 . .
C84 N18 H18B 120.0 . .
H18A N18 H18B 120.0 . .
C84 N18 H84 8.5 . .
H18A N18 H84 117.3 . .
H18B N18 H84 122.0 . .
N18 C84 C86 121.8(4) . 2_755
N18 C84 C85 120.5 . .
C86 C84 C85 117.7(4) 2_755 .
N18 C84 H84 2.4 . .
C86 C84 H84 121.1 2_755 .
C85 C84 H84 121.2 . .
C87 C88 C89 119.5 . .
C87 C88 H88 120.3 . .
C89 C88 H88 120.3 . .
C88 C89 C87 122.0(3) . 2_656
C88 C89 H89 119.0 . .
C87 C89 H89 119.0 2_656 .
C87 N19 H19A 120.0 . .
C87 N19 H19B 120.0 . .
H19A N19 H19B 120.0 . .
C88 C87 C89 118.5(3) . 2_656
C88 C87 N19 120.7 . .
C89 C87 N19 119.8(3) 2_656 .
C88 C87 H87 120.7 . .
C89 C87 H87 120.7 2_656 .
N19 C87 H87 9.9 . .
C92 C91 C90 122.1 . .
C92 C91 H91 119.0 . .
C90 C91 H91 119.0 . .
C91 C92 C90 119.4(4) . 2_666
C91 C92 H92 120.3 . .
C90 C92 H92 120.3 2_666 .
C90 N20 H20A 120.0 . .
C90 N20 H20B 120.0 . .
H20A N20 H20B 120.0 . .
N20 C90 C91 117.2 . .
N20 C90 C92 124.2(4) . 2_666
C91 C90 C92 118.5(4) . 2_666
N20 C90 H90 4.1 . .
C91 C90 H90 120.7 . .
C92 C90 H90 120.7 2_666 .

loop_
_geom_bond_atom_site_label_1
_geom_bond_atom_site_label_2
_geom_bond_distance
_geom_bond_site_symmetry_2
Mo1 O1 1.700(5) .
Mo1 S3 2.265(2) .
Mo1 S2 2.2666(19) .
Mo1 S1 2.269(2) .
Mo1 Cu2 2.6560(12) .
Mo1 Cu1 2.6771(11) .
Mo1 Cu3 2.7019(11) .
Mo2 O2 1.710(5) .
Mo2 S7 2.257(2) .
Mo2 S6 2.2726(19) .
Mo2 S5 2.2728(19) .
Mo2 Cu4 2.6665(11) .
Mo2 Cu6 2.6751(12) .
Mo2 Cu5 2.7073(11) .
Cu1 N2 2.059(6) .
Cu1 N1 2.125(8) .
Cu1 S1 2.259(4) .
Cu1 S2 2.281(2) .
Cu2 N4 2.058(6) .
Cu2 N3 2.126(7) .
Cu2 S1 2.264(2) .
Cu2 S3 2.272(2) .
Cu3 N6 1.979(8) .
Cu3 N5 2.119(7) .
Cu3 S3 2.281(4) .
Cu3 S2 2.290(2) .
Cu4 N8 2.067(6) .
Cu4 N7 2.101(7) .
Cu4 S6 2.274(4) .
Cu4 S5 2.274(2) .
Cu5 N10 1.972(8) .
Cu5 N9 2.124(7) .
Cu5 S5 2.285(2) .
Cu5 S7 2.293(4) .
Cu6 N12 2.038(6) .
Cu6 N11 2.156(7) .
Cu6 S6 2.250(2) .
Cu6 S7 2.290(2) .
S4 C38 1.635(10) .
S8 C50 1.648(9) .
N1 C1 1.413(10) .
N1 H1A 0.8800 .
N1 H1B 0.8800 .
N2 C7 1.336(10) .
N2 C11 1.348(9) .
N3 C17 1.422(11) .
N3 H3A 0.8800 .
N3 H3B 0.8800 .
N4 C27 1.336(10) .
N4 C23 1.335(9) .
N5 C37 1.326(10) .
N5 C33 1.334(9) .
N6 C38 1.145(11) .
N7 C39 1.422(10) .
N7 H7A 0.8800 .
N7 H7B 0.8800 .
N8 C31 1.335(9) .
N8 C30 1.352(10) .
N9 C49 1.335(10) .
N9 C45 1.343(9) .
N10 C50 1.131(11) .
N11 C51 1.428(10) .
N11 H11A 0.8800 .
N11 H11B 0.8800 .
N12 C15 1.337(9) .
N12 C14 1.342(9) .
N13 C57 1.530(16) .
N13 H13A 0.8800 .
N13 H13B 0.8800 .
N14 C63 1.366(13) .
N14 H14A 0.8800 .
N14 H14B 0.8800 .
N15 C69 1.408(18) .
N15 H15A 0.8800 .
N15 H15B 0.8800 .
N16 C75 1.252(17) .
N16 H16A 0.8800 .
N16 H16B 0.8800 .
C1 C6 1.373(12) .
C1 C2 1.393(11) .
C2 C3 1.392(13) .
C2 H2 0.9500 .
C3 C4 1.379(15) .
C3 H3 0.9500 .
C4 C5 1.378(15) .
C4 H4 0.9500 .
C5 C6 1.385(13) .
C5 H5 0.9500 .
C6 H6 0.9500 .
C7 C8 1.371(10) .
C7 H7 0.9500 .
C8 C9 1.375(10) .
C8 H8 0.9500 .
C9 C10 1.397(10) .
C9 C12 1.475(9) .
C10 C11 1.369(10) .
C10 H10 0.9500 .
C11 H11 0.9500 .
C12 C13 1.392(9) .
C12 C16 1.396(10) .
C13 C14 1.382(10) .
C13 H13 0.9500 .
C14 H14 0.9500 .
C15 C16 1.384(10) .
C15 H15 0.9500 .
C16 H16 0.9500 .
C17 C18 1.358(12) .
C17 C22 1.395(13) .
C18 C19 1.361(14) .
C18 H18 0.9500 .
C19 C20 1.317(16) .
C19 H19 0.9500 .
C20 C21 1.359(16) .
C20 H20 0.9500 .
C21 C22 1.401(14) .
C21 H21 0.9500 .
C22 H22 0.9500 .
C23 C24 1.377(10) .
C23 H23 0.9500 .
C24 C25 1.378(10) .
C24 H24 0.9500 .
C25 C26 1.391(10) .
C25 C28 1.500(10) .
C26 C27 1.373(11) .
C26 H26 0.9500 .
C27 H27 0.9500 .
C28 C32 1.374(10) .
C28 C29 1.400(10) .
C29 C30 1.360(10) .
C29 H29 0.9500 .
C30 H30 0.9500 .
C31 C32 1.379(10) .
C31 H31 0.9500 .
C32 H32 0.9500 .
C33 C34 1.385(10) .
C33 H33 0.9500 .
C34 C35 1.381(11) .
C34 H34 0.9500 .
C35 C36 1.386(11) .
C35 C47 1.487(10) 1_665
C36 C37 1.370(11) .
C36 H36 0.9500 .
C37 H37 0.9500 .
C39 C40 1.364(12) .
C39 C44 1.393(11) .
C40 C41 1.371(13) .
C40 H40 0.9500 .
C41 C42 1.371(14) .
C41 H41 0.9500 .
C42 C43 1.376(15) .
C42 H42 0.9500 .
C43 C44 1.396(13) .
C43 H43 0.9500 .
C44 H44 0.9500 .
C45 C46 1.369(10) .
C45 H45 0.9500 .
C46 C47 1.385(10) .
C46 H46 0.9500 .
C47 C48 1.382(10) .
C47 C35 1.487(10) 1_445
C48 C49 1.385(11) .
C48 H48 0.9500 .
C49 H49 0.9500 .
C51 C56 1.368(11) .
C51 C52 1.367(12) .
C52 C53 1.361(14) .
C52 H52 0.9500 .
C53 C54 1.379(14) .
C53 H53 0.9500 .
C54 C55 1.334(13) .
C54 H54 0.9500 .
C55 C56 1.401(12) .
C55 H55 0.9500 .
C56 H56 0.9500 .
C57 C58 1.39(2) .
C57 C62 1.392(9) .
C58 C59 1.39(2) .
C58 H58 0.9500 .
C59 C60 1.381(9) .
C59 H59 0.9500 .
C60 C61 1.38(2) .
C60 H60 0.9500 .
C61 C62 1.39(2) .
C61 H61 0.9500 .
C62 H62 0.9500 .
C63 C64 1.379(14) .
C63 C68 1.393(14) .
C64 C65 1.365(14) .
C64 H64 0.9500 .
C65 C66 1.350(15) .
C65 H65 0.9500 .
C66 C67 1.383(15) .
C66 H66 0.9500 .
C67 C68 1.396(14) .
C67 H67 0.9500 .
C68 H68 0.9500 .
C69 C70 1.33(2) .
C69 C74 1.38(2) .
C70 C71 1.376(19) .
C70 H70 0.9500 .
C71 C72 1.374(17) .
C71 H71 0.9500 .
C72 C73 1.317(18) .
C72 H72 0.9500 .
C73 C74 1.346(18) .
C73 H73 0.9500 .
C74 H74 0.9500 .
C75 C80 1.354(9) .
C75 C76 1.356(9) .
C76 C77 1.36(2) .
C76 H76 0.9500 .
C77 C78 1.356(9) .
C77 H77 0.9500 .
C78 C79 1.375(9) .
C78 H78 0.9500 .
C79 C80 1.36(2) .
C79 H79 0.9500 .
C80 H80 0.9500 .
C82 C83 1.384(13) .
C82 C81 1.390(11) .
C82 H82 0.9500 .
C83 C81 1.385(12) 2_565
C83 H83 0.9500 .
N17 C81 1.410(16) .
N17 H17A 0.8800 .
N17 H17B 0.8800 .
C81 C83 1.385(12) 2_565
C81 H81 0.9500 .
C85 C86 1.3434 .
C85 C84 1.3940 .
C85 H85 0.9500 .
C86 C84 1.383(7) 2_755
C86 H86 0.9500 .
N18 C84 1.2174 .
N18 H18A 0.8800 .
N18 H18B 0.8800 .
N18 H84 0.2712 .
C84 C86 1.383(7) 2_755
C84 H84 0.9500 .
C88 C87 1.3193 .
C88 C89 1.3195 .
C88 H88 0.9500 .
C89 C87 1.367(8) 2_656
C89 H89 0.9500 .
N19 C87 1.3885 .
N19 H19A 0.8800 .
N19 H19B 0.8800 .
C87 C89 1.367(8) 2_656
C87 H87 0.9500 .
C91 C92 1.3402 .
C91 C90 1.3536 .
C91 H91 0.9500 .
C92 C90 1.391(7) 2_666
C92 H92 0.9500 .
N20 C90 1.1023 .
N20 H20A 0.8800 .
N20 H20B 0.8800 .
C90 C92 1.391(7) 2_666
C90 H90 0.9500 .
